data_8101095
loop_
_publ_author_name
'Canisius, Johannes'
'Sch\"urmann, Markus'
'Preut, Hans'
'Krause, Norbert'

_publ_section_title
;
Crystal structure of ethyl (Z)-2-(acetylamino)-6,6-dimethyl-2-hepten-
4-ynoate, C~13~H~19~NO~3~
;
_journal_issue 4
_journal_name_full 'Zeitschrift f\"ur Kristallographie - New Crystal Structures'
_journal_page_first 599
_journal_page_last 600
_journal_volume 216
_journal_year 2001
_chemical_formula_structural 'C13 H19 N O3'
_chemical_formula_sum 'C13 H19 N O3'
_chemical_formula_weight 237.29
_space_group_IT_number 19
_symmetry_cell_setting orthorhombic
_symmetry_space_group_name_Hall 'P 2ac 2ab'
_symmetry_space_group_name_H-M 'P 21 21 21'
_cell_angle_alpha 90.00
_cell_angle_beta 90.00
_cell_angle_gamma 90.00
_cell_formula_units_Z 4
_cell_length_a 7.6015(3)
_cell_length_b 9.4921(2)
_cell_length_c 20.0478(8)
_cell_measurement_temperature 291(1)
_cell_volume 1446.53(9)
_diffrn_ambient_temperature 291(1)
_exptl_crystal_density_diffrn 1.090
_cod_database_code 8101095

loop_
_symmetry_equiv_pos_as_xyz
'x, y, z'
'-x+1/2, -y, z+1/2'
'-x, y+1/2, -z+1/2'
'x+1/2, -y+1/2, -z'

loop_
_atom_site_label
_atom_site_type_symbol
_atom_site_fract_x
_atom_site_fract_y
_atom_site_fract_z
_atom_site_U_iso_or_equiv
_atom_site_adp_type
_atom_site_occupancy
_atom_site_calc_flag
_atom_site_refinement_flags
_atom_site_disorder_assembly
_atom_site_disorder_group
O1 O 0.4494(3) 0.8718(2) 0.74434(13) 0.0785(8) Uani 1 d . . .
O2 O 0.0854(4) 0.7289(3) 0.75108(12) 0.0812(8) Uani 1 d . . .
O3 O 0.0677(4) 0.8247(3) 0.85206(13) 0.0879(9) Uani 1 d . . .
N1 N 0.4339(4) 0.6502(2) 0.78015(11) 0.0527(7) Uani 1 d . . .
H1 H 0.4702 0.5648 0.7763 0.063 Uiso 1 calc R . .
C1 C 0.1453(5) 0.7471(3) 0.80572(17) 0.0616(8) Uani 1 d . . .
C2 C 0.3115(4) 0.6825(3) 0.82957(14) 0.0505(8) Uani 1 d . . .
C3 C 0.3344(4) 0.6445(3) 0.89289(16) 0.0595(8) Uani 1 d . . .
H3A H 0.2455 0.6645 0.9233 0.071 Uiso 1 calc R . .
C4 C 0.4879(4) 0.5748(3) 0.91629(15) 0.0589(8) Uani 1 d . . .
C5 C 0.6194(5) 0.5189(3) 0.93406(15) 0.0611(9) Uani 1 d . . .
C6 C 0.7863(4) 0.4490(3) 0.95346(17) 0.0606(9) Uani 1 d . . .
C7 C 0.7421(6) 0.3106(5) 0.9877(3) 0.1140(18) Uani 1 d . . .
H7A H 0.6656 0.3283 1.0249 0.171 Uiso 1 calc R . .
H7B H 0.8484 0.2671 1.0033 0.171 Uiso 1 calc R . .
H7C H 0.6844 0.2491 0.9566 0.171 Uiso 1 calc R . .
C8 C 0.8880(7) 0.5399(5) 1.0029(2) 0.1036(15) Uani 1 d . . .
H8A H 0.8202 0.5510 1.0430 0.155 Uiso 1 calc R . .
H8B H 0.9100 0.6307 0.9836 0.155 Uiso 1 calc R . .
H8C H 0.9979 0.4953 1.0134 0.155 Uiso 1 calc R . .
C9 C 0.8971(6) 0.4250(6) 0.8917(2) 0.1047(15) Uani 1 d . . .
H9A H 0.9247 0.5140 0.8716 0.157 Uiso 1 calc R . .
H9B H 0.8327 0.3681 0.8605 0.157 Uiso 1 calc R . .
H9C H 1.0040 0.3777 0.9039 0.157 Uiso 1 calc R . .
C10 C 0.6258(6) 0.7005(4) 0.68669(17) 0.0822(11) Uani 1 d . . .
H10A H 0.6000 0.7453 0.6449 0.123 Uiso 1 calc R . .
H10B H 0.6172 0.6002 0.6816 0.123 Uiso 1 calc R . .
H10C H 0.7429 0.7249 0.7004 0.123 Uiso 1 calc R . .
C11 C 0.4972(5) 0.7490(3) 0.73832(15) 0.0593(8) Uani 1 d . . .
C12 C -0.1024(8) 0.8845(7) 0.8347(3) 0.129(2) Uani 1 d . . .
H12A H -0.0861 0.9551 0.8002 0.155 Uiso 1 calc R . .
H12B H -0.1769 0.8108 0.8166 0.155 Uiso 1 calc R . .
C13 C -0.1837(9) 0.9439(8) 0.8874(3) 0.173(3) Uani 1 d . . .
H13A H -0.2965 0.9791 0.8738 0.259 Uiso 1 calc R . .
H13B H -0.1134 1.0202 0.9040 0.259 Uiso 1 calc R . .
H13C H -0.1990 0.8747 0.9218 0.259 Uiso 1 calc R . .

loop_
_atom_site_aniso_label
_atom_site_aniso_U_11
_atom_site_aniso_U_22
_atom_site_aniso_U_33
_atom_site_aniso_U_23
_atom_site_aniso_U_13
_atom_site_aniso_U_12
O1 0.0914(19) 0.0416(13) 0.1026(18) 0.0140(10) 0.0134(16) -0.0010(11)
O2 0.0705(16) 0.1015(18) 0.0715(16) 0.0030(14) -0.0128(14) 0.0081(14)
O3 0.0829(18) 0.1066(19) 0.0742(15) -0.0073(14) -0.0043(15) 0.0453(16)
N1 0.0617(16) 0.0351(12) 0.0613(14) 0.0043(10) 0.0072(13) 0.0047(11)
C1 0.059(2) 0.0603(17) 0.065(2) 0.0049(14) 0.0041(18) 0.0043(16)
C2 0.0505(18) 0.0397(14) 0.0612(19) 0.0034(12) 0.0023(15) -0.0019(12)
C3 0.0504(19) 0.0649(19) 0.0631(19) 0.0007(14) 0.0051(16) 0.0032(15)
C4 0.052(2) 0.0674(18) 0.0575(18) 0.0079(14) -0.0015(16) 0.0057(16)
C5 0.063(2) 0.0641(18) 0.0563(18) 0.0053(13) 0.0000(16) 0.0030(17)
C6 0.0478(18) 0.0621(18) 0.072(2) 0.0026(14) -0.0030(16) 0.0039(14)
C7 0.073(3) 0.099(3) 0.169(5) 0.053(3) -0.002(3) 0.003(3)
C8 0.089(3) 0.101(3) 0.121(4) -0.016(2) -0.031(3) 0.008(2)
C9 0.076(3) 0.145(4) 0.093(3) -0.001(3) 0.006(3) 0.026(3)
C10 0.080(3) 0.095(3) 0.071(2) 0.005(2) 0.014(2) -0.003(2)
C11 0.0582(18) 0.057(2) 0.062(2) 0.0043(13) -0.0001(17) -0.0076(15)
C12 0.108(4) 0.173(5) 0.107(3) 0.003(3) -0.004(3) 0.086(4)
C13 0.145(6) 0.240(8) 0.133(5) -0.019(5) -0.008(4) 0.120(6)

loop_
_geom_bond_atom_site_label_1
_geom_bond_atom_site_label_2
_geom_bond_distance
_geom_bond_site_symmetry_2
_geom_bond_publ_flag
O1 C11 1.227(4) . ?
O2 C1 1.199(4) . ?
O3 C1 1.325(4) . ?
O3 C12 1.454(6) . ?
N1 C11 1.347(4) . ?
N1 C2 1.394(4) . ?
C1 C2 1.483(5) . ?
C2 C3 1.331(4) . ?
C3 C4 1.421(5) . ?
C4 C5 1.186(4) . ?
C5 C6 1.484(5) . ?
C6 C9 1.514(5) . ?
C6 C7 1.519(5) . ?
C6 C8 1.525(5) . ?
C10 C11 1.496(5) . ?
C12 C13 1.348(7) . ?

loop_
_cod_related_entry_id
_cod_related_entry_database
_cod_related_entry_code
1 ChemSpider 10260284
